data_7223051
loop_
_publ_author_name
'Fan, Liming'
'Fan, Weiliu'
'Li, Bin'
'Zhao, Xian'
'Zhang, Xiutang'

_publ_section_title
;
 Coligand syntheses, crystal structures, luminescence and photocatalytic
 properties of five coordination polymers based on rigid tetracarboxylic
 acids and imidazole linkers
;
_journal_issue 48
_journal_name_full CrystEngComm
_journal_page_first 9413
_journal_paper_doi 10.1039/C5CE01740H
_journal_volume 17
_journal_year 2015
_chemical_formula_sum 'C28 H23 N4 O5 Zn'
_chemical_formula_weight 560.87
_chemical_name_systematic
; 
 ? 
;
_space_group_IT_number 14
_symmetry_cell_setting monoclinic
_symmetry_space_group_name_Hall '-P 2yn'
_symmetry_space_group_name_H-M 'P 1 21/n 1'
_atom_sites_solution_hydrogens geom
_atom_sites_solution_primary direct
_atom_sites_solution_secondary difmap
_audit_creation_method SHELXL-97
_audit_update_record
;
2015-10-11 deposited with the CCDC.
2015-10-22 downloaded from the CCDC.
;
_cell_angle_alpha 90.00
_cell_angle_beta 99.023(4)
_cell_angle_gamma 90.00
_cell_formula_units_Z 4
_cell_length_a 8.928(2)
_cell_length_b 16.369(4)
_cell_length_c 17.650(4)
_cell_measurement_reflns_used 4589
_cell_measurement_temperature 296(2)
_cell_measurement_theta_max 25.56
_cell_measurement_theta_min 2.49
_cell_volume 2547.5(10)
_computing_cell_refinement 'Bruker SMART'
_computing_data_collection 'Bruker SMART'
_computing_data_reduction 'Bruker SAINT'
_computing_molecular_graphics 'Bruker SHELXTL'
_computing_publication_material 'Bruker SHELXTL'
_computing_structure_refinement 'SHELXL-97 (Sheldrick, 1997)'
_computing_structure_solution 'SHELXS-97 (Sheldrick, 1990)'
_diffrn_ambient_temperature 296(2)
_diffrn_measured_fraction_theta_full 0.972
_diffrn_measured_fraction_theta_max 0.972
_diffrn_measurement_device_type 'Bruker APEX-II CCD'
_diffrn_measurement_method '\f and \w scans'
_diffrn_radiation_monochromator graphite
_diffrn_radiation_source 'fine-focus sealed tube'
_diffrn_radiation_type MoK\a
_diffrn_radiation_wavelength 0.71073
_diffrn_reflns_av_R_equivalents 0.0250
_diffrn_reflns_av_sigmaI/netI 0.0343
_diffrn_reflns_limit_h_max 11
_diffrn_reflns_limit_h_min -9
_diffrn_reflns_limit_k_max 21
_diffrn_reflns_limit_k_min -19
_diffrn_reflns_limit_l_max 21
_diffrn_reflns_limit_l_min -23
_diffrn_reflns_number 15865
_diffrn_reflns_theta_full 28.18
_diffrn_reflns_theta_max 28.18
_diffrn_reflns_theta_min 1.71
_diffrn_standards_number 0
_exptl_absorpt_coefficient_mu 1.011
_exptl_absorpt_correction_T_max 0.769
_exptl_absorpt_correction_T_min 0.645
_exptl_absorpt_correction_type multi-scan
_exptl_absorpt_process_details '(SADABS; Bruker, 2001)'
_exptl_crystal_colour colourless
_exptl_crystal_density_diffrn 1.462
_exptl_crystal_density_method 'not measured'
_exptl_crystal_description block
_exptl_crystal_F_000 1156
_exptl_crystal_size_max 0.45
_exptl_crystal_size_mid 0.37
_exptl_crystal_size_min 0.26
_refine_diff_density_max 1.169
_refine_diff_density_min -0.522
_refine_diff_density_rms 0.084
_refine_ls_extinction_method none
_refine_ls_goodness_of_fit_ref 1.049
_refine_ls_hydrogen_treatment mixed
_refine_ls_matrix_type full
_refine_ls_number_parameters 343
_refine_ls_number_reflns 6082
_refine_ls_number_restraints 0
_refine_ls_restrained_S_all 1.049
_refine_ls_R_factor_all 0.0866
_refine_ls_R_factor_gt 0.0574
_refine_ls_shift/su_max 0.003
_refine_ls_shift/su_mean 0.001
_refine_ls_structure_factor_coef Fsqd
_refine_ls_weighting_details 'calc w=1/[\s^2^(Fo^2^)+(0.1157P)^2^+0.8132P] where P=(Fo^2^+2Fc^2^)/3'
_refine_ls_weighting_scheme calc
_refine_ls_wR_factor_gt 0.1738
_refine_ls_wR_factor_ref 0.1937
_reflns_number_gt 4057
_reflns_number_total 6082
_reflns_threshold_expression >2sigma(I)
_cod_data_source_file c5ce01740h2.cif
_cod_data_source_block 5
_cod_depositor_comments
;
The following automatic conversions were performed:

'_symmetry_cell_setting' value 'Monoclinic' changed to 'monoclinic'
according to
/usr/data/users/saulius/crontab/automatic-downloads/rss-feeds/RSC/lib/dictionaries/cif_core.dic
dictionary named 'cif_core.dic' version 2.4.2 from 2011-04-26.

Automatic conversion script
Id: cif_fix_values 3271 2015-04-21 07:52:19Z andrius 

 Adding full bibliography for 7223050--7223054.cif.
;
_cod_original_sg_symbol_H-M P2(1)/n
_cod_database_code 7223051

loop_
_symmetry_equiv_pos_as_xyz
'x, y, z'
'-x+1/2, y+1/2, -z+1/2'
'-x, -y, -z'
'x-1/2, -y-1/2, z-1/2'

loop_
_atom_site_label
_atom_site_type_symbol
_atom_site_fract_x
_atom_site_fract_y
_atom_site_fract_z
_atom_site_U_iso_or_equiv
_atom_site_adp_type
_atom_site_occupancy
_atom_site_symmetry_multiplicity
_atom_site_calc_flag
_atom_site_refinement_flags
C1 C 0.3857(5) 0.1640(2) 0.6349(2) 0.0647(10) Uani 1 1 d .
C2 C 0.2284(4) 0.2375(2) 0.3585(2) 0.0519(8) Uani 1 1 d .
C3 C 0.1892(4) 0.20402(18) 0.4324(2) 0.0461(7) Uani 1 1 d .
C4 C 0.2979(4) 0.20392(19) 0.4980(2) 0.0510(8) Uani 1 1 d .
H4 H 0.3923 0.2274 0.4969 0.061 Uiso 1 1 calc R
C5 C 0.2656(4) 0.1687(2) 0.56527(19) 0.0516(8) Uani 1 1 d .
C6 C 0.1230(4) 0.1356(2) 0.56685(19) 0.0540(8) Uani 1 1 d .
H6 H 0.1015 0.1127 0.6122 0.065 Uiso 1 1 calc R
C7 C 0.0103(4) 0.1358(2) 0.50157(18) 0.0475(7) Uani 1 1 d .
C8 C 0.0474(4) 0.1699(2) 0.43462(18) 0.0466(7) Uani 1 1 d .
H8 H -0.0245 0.1699 0.3904 0.056 Uiso 1 1 calc R
C9 C -0.1401(4) 0.0975(2) 0.50144(18) 0.0486(7) Uani 1 1 d .
C10 C -0.2652(5) 0.1182(3) 0.4485(3) 0.0775(13) Uani 1 1 d .
H10 H -0.2554 0.1581 0.4121 0.093 Uiso 1 1 calc R
C11 C -0.4048(5) 0.0811(4) 0.4481(3) 0.0861(15) Uani 1 1 d .
H11 H -0.4865 0.0969 0.4116 0.103 Uiso 1 1 calc R
C12 C -0.4252(4) 0.0212(2) 0.5006(2) 0.0527(8) Uani 1 1 d .
C13 C -0.3014(4) 0.0018(2) 0.55458(19) 0.0550(8) Uani 1 1 d .
H13 H -0.3124 -0.0371 0.5917 0.066 Uiso 1 1 calc R
C14 C -0.1621(4) 0.0382(2) 0.55531(19) 0.0538(8) Uani 1 1 d .
H14 H -0.0812 0.0229 0.5924 0.065 Uiso 1 1 calc R
C15 C 0.1963(7) 0.4853(3) 0.2475(3) 0.0790(13) Uani 1 1 d .
H15 H 0.0921 0.4941 0.2399 0.095 Uiso 1 1 calc R
C16 C 0.3043(8) 0.5442(3) 0.2635(3) 0.1003(19) Uani 1 1 d .
H16 H 0.2882 0.5999 0.2693 0.120 Uiso 1 1 calc R
C17 C 0.4126(6) 0.4248(3) 0.2581(2) 0.0748(12) Uani 1 1 d .
H17 H 0.4859 0.3842 0.2597 0.090 Uiso 1 1 calc R
C18 C 0.5959(8) 0.5410(4) 0.2925(3) 0.115(2) Uani 1 1 d .
H18A H 0.5899 0.5994 0.2829 0.139 Uiso 1 1 calc R
H18B H 0.6655 0.5180 0.2612 0.139 Uiso 1 1 calc R
C19 C 0.7895(5) 0.2856(2) 0.5887(3) 0.0666(11) Uani 1 1 d .
H19 H 0.7025 0.2695 0.5561 0.080 Uiso 1 1 calc R
C20 C 1.0049(6) 0.3416(4) 0.6306(4) 0.1068(19) Uani 1 1 d .
H20 H 1.0947 0.3711 0.6338 0.128 Uiso 1 1 calc R
C21 C 0.9561(5) 0.3002(3) 0.6885(4) 0.0846(15) Uani 1 1 d .
H21 H 1.0070 0.2961 0.7385 0.102 Uiso 1 1 calc R
C22 C 0.9023(7) 0.3669(4) 0.4918(4) 0.106(2) Uani 1 1 d .
H22A H 0.8719 0.3250 0.4536 0.127 Uiso 1 1 calc R
H22B H 1.0059 0.3821 0.4881 0.127 Uiso 1 1 calc R
C23 C 0.8013(6) 0.4413(3) 0.4723(3) 0.0807(13) Uani 1 1 d .
C24 C 0.7487(7) 0.4592(3) 0.3978(3) 0.0911(16) Uani 1 1 d .
H24 H 0.7752 0.4249 0.3601 0.109 Uiso 1 1 calc R
C25 C 0.6566(6) 0.5266(3) 0.3750(3) 0.0894(16) Uani 1 1 d .
C26 C 0.6216(6) 0.5788(3) 0.4312(3) 0.0875(15) Uani 1 1 d .
H26 H 0.5622 0.6248 0.4177 0.105 Uiso 1 1 calc R
C27 C 0.6758(6) 0.5625(3) 0.5089(3) 0.0826(13) Uani 1 1 d .
H27 H 0.6518 0.5976 0.5467 0.099 Uiso 1 1 calc R
C28 C 0.7655(6) 0.4937(3) 0.5294(3) 0.0802(13) Uani 1 1 d .
H28 H 0.8013 0.4828 0.5808 0.096 Uiso 1 1 calc R
N2 N 0.8991(5) 0.3323(2) 0.5671(3) 0.0849(12) Uani 1 1 d .
N3 N 0.2662(4) 0.41095(18) 0.24452(17) 0.0606(8) Uani 1 1 d .
N4 N 0.4443(6) 0.5045(2) 0.2696(2) 0.0869(13) Uani 1 1 d .
O1 O 0.3614(4) 0.1240(2) 0.69126(17) 0.0958(11) Uani 1 1 d .
O2 O 0.5064(4) 0.20322(18) 0.63103(17) 0.0710(8) Uani 1 1 d .
O3 O 0.3586(3) 0.2578(2) 0.35356(17) 0.0753(9) Uani 1 1 d .
O4 O 0.1166(3) 0.24311(16) 0.30238(13) 0.0586(6) Uani 1 1 d .
Zn1 Zn 0.17537(5) 0.30160(2) 0.21567(2) 0.05145(18) Uani 1 1 d .
N1 N 0.8201(4) 0.26571(18) 0.6609(2) 0.0601(8) Uani 1 1 d .
O1W O 0.2893(7) 0.2389(6) 0.7967(4) 0.198(3) Uani 1 1 d .
H1WA H 0.2446 0.1974 0.7748 0.238 Uiso 1 1 d R
H1WB H 0.3623 0.2237 0.8306 0.298 Uiso 1 1 d R

loop_
_atom_site_aniso_label
_atom_site_aniso_U_11
_atom_site_aniso_U_22
_atom_site_aniso_U_33
_atom_site_aniso_U_23
_atom_site_aniso_U_13
_atom_site_aniso_U_12
C1 0.081(3) 0.056(2) 0.048(2) -0.0040(17) -0.0184(19) -0.008(2)
C2 0.053(2) 0.0489(19) 0.0492(19) 0.0119(15) -0.0048(16) -0.0026(15)
C3 0.0470(17) 0.0418(17) 0.0450(17) 0.0060(13) -0.0064(14) -0.0006(13)
C4 0.0518(19) 0.0439(18) 0.0522(19) 0.0033(14) -0.0077(16) -0.0060(14)
C5 0.059(2) 0.0475(18) 0.0429(17) -0.0038(14) -0.0088(15) -0.0014(15)
C6 0.066(2) 0.056(2) 0.0382(16) -0.0016(14) 0.0037(15) -0.0015(17)
C7 0.0469(17) 0.0532(19) 0.0409(16) -0.0026(14) 0.0019(13) 0.0063(15)
C8 0.0452(17) 0.0490(17) 0.0415(16) 0.0035(14) -0.0058(14) 0.0005(14)
C9 0.0466(18) 0.0564(19) 0.0438(17) 0.0000(14) 0.0096(14) 0.0054(15)
C10 0.051(2) 0.105(3) 0.076(3) 0.045(3) 0.009(2) -0.002(2)
C11 0.044(2) 0.126(4) 0.085(3) 0.051(3) 0.000(2) 0.001(2)
C12 0.0460(18) 0.063(2) 0.0512(19) 0.0050(16) 0.0133(15) 0.0114(16)
C13 0.062(2) 0.061(2) 0.0419(17) 0.0056(15) 0.0082(16) 0.0021(17)
C14 0.054(2) 0.061(2) 0.0430(17) 0.0030(15) -0.0011(15) 0.0008(16)
C15 0.112(4) 0.062(3) 0.058(2) -0.004(2) -0.001(2) 0.007(3)
C16 0.164(6) 0.050(3) 0.077(3) -0.004(2) -0.012(3) -0.007(3)
C17 0.099(4) 0.052(2) 0.068(3) 0.0057(18) -0.004(2) -0.012(2)
C18 0.154(6) 0.089(4) 0.095(4) 0.017(3) -0.006(4) -0.064(4)
C19 0.069(3) 0.051(2) 0.079(3) 0.0033(19) 0.012(2) 0.0003(18)
C20 0.067(3) 0.097(4) 0.155(6) 0.014(4) 0.013(4) -0.018(3)
C21 0.054(2) 0.084(3) 0.108(4) 0.001(3) -0.010(3) -0.005(2)
C22 0.125(5) 0.081(3) 0.127(5) 0.027(3) 0.063(4) 0.011(3)
C23 0.090(3) 0.058(2) 0.098(4) 0.012(2) 0.026(3) -0.011(2)
C24 0.116(4) 0.068(3) 0.094(4) -0.008(3) 0.030(3) -0.035(3)
C25 0.108(4) 0.059(3) 0.096(4) 0.002(3) 0.000(3) -0.041(3)
C26 0.075(3) 0.068(3) 0.113(4) 0.005(3) -0.005(3) -0.021(2)
C27 0.080(3) 0.068(3) 0.097(4) -0.006(3) 0.006(3) -0.013(2)
C28 0.077(3) 0.071(3) 0.091(3) 0.009(2) 0.009(3) -0.015(2)
N2 0.077(3) 0.063(2) 0.120(4) 0.019(2) 0.033(3) -0.004(2)
N3 0.085(2) 0.0452(16) 0.0470(16) 0.0037(12) -0.0030(15) -0.0036(15)
N4 0.128(4) 0.052(2) 0.071(2) 0.0064(17) -0.013(2) -0.028(2)
O1 0.116(3) 0.098(2) 0.0582(17) 0.0217(17) -0.0334(17) -0.035(2)
O2 0.0681(18) 0.082(2) 0.0533(16) -0.0022(13) -0.0198(13) -0.0082(14)
O3 0.0515(16) 0.102(2) 0.0681(18) 0.0361(16) -0.0047(13) -0.0117(15)
O4 0.0524(14) 0.0709(16) 0.0474(13) 0.0150(12) -0.0085(11) -0.0073(12)
Zn1 0.0605(3) 0.0454(3) 0.0430(3) 0.00411(15) -0.00893(18) -0.00122(17)
N1 0.0573(18) 0.0462(16) 0.072(2) -0.0007(15) -0.0050(15) 0.0011(14)
O1W 0.124(4) 0.308(9) 0.158(5) -0.086(6) 0.005(4) -0.027(6)

loop_
_atom_type_symbol
_atom_type_description
_atom_type_scat_dispersion_real
_atom_type_scat_dispersion_imag
_atom_type_scat_source
C C 0.0033 0.0016 'International Tables Vol C Tables 4.2.6.8 and 6.1.1.4'
H H 0.0000 0.0000 'International Tables Vol C Tables 4.2.6.8 and 6.1.1.4'
N N 0.0061 0.0033 'International Tables Vol C Tables 4.2.6.8 and 6.1.1.4'
O O 0.0106 0.0060 'International Tables Vol C Tables 4.2.6.8 and 6.1.1.4'
Zn Zn 0.2839 1.4301 'International Tables Vol C Tables 4.2.6.8 and 6.1.1.4'

loop_
_geom_angle_atom_site_label_1
_geom_angle_atom_site_label_2
_geom_angle_atom_site_label_3
_geom_angle
_geom_angle_site_symmetry_1
_geom_angle_site_symmetry_3
O1 C1 O2 124.7(4) . .
O1 C1 C5 119.5(4) . .
O2 C1 C5 115.8(3) . .
O3 C2 O4 123.6(3) . .
O3 C2 C3 120.8(3) . .
O4 C2 C3 115.6(3) . .
C4 C3 C8 119.8(3) . .
C4 C3 C2 119.7(3) . .
C8 C3 C2 120.4(3) . .
C3 C4 C5 120.1(3) . .
C6 C5 C4 119.5(3) . .
C6 C5 C1 120.3(3) . .
C4 C5 C1 120.2(3) . .
C5 C6 C7 121.6(3) . .
C8 C7 C6 117.5(3) . .
C8 C7 C9 120.3(3) . .
C6 C7 C9 122.2(3) . .
C3 C8 C7 121.6(3) . .
C10 C9 C14 116.6(3) . .
C10 C9 C7 122.3(3) . .
C14 C9 C7 121.2(3) . .
C9 C10 C11 121.8(4) . .
C12 C11 C10 121.4(4) . .
C13 C12 C11 116.8(4) . .
C13 C12 C12 121.2(4) . 3_456
C11 C12 C12 122.0(4) . 3_456
C14 C13 C12 122.2(3) . .
C13 C14 C9 121.2(3) . .
C16 C15 N3 108.9(5) . .
C15 C16 N4 106.4(4) . .
N3 C17 N4 112.1(5) . .
N4 C18 C25 112.4(4) . .
N1 C19 N2 111.7(4) . .
C21 C20 N2 107.6(5) . .
C20 C21 N1 108.2(5) . .
N2 C22 C23 115.1(4) . .
C24 C23 C28 118.8(5) . .
C24 C23 C22 119.7(5) . .
C28 C23 C22 121.4(5) . .
C23 C24 C25 123.3(5) . .
C26 C25 C24 118.1(5) . .
C26 C25 C18 121.0(6) . .
C24 C25 C18 120.9(6) . .
C25 C26 C27 120.0(5) . .
C28 C27 C26 120.1(5) . .
C27 C28 C23 119.6(5) . .
C19 N2 C20 105.9(5) . .
C19 N2 C22 127.0(5) . .
C20 N2 C22 127.1(5) . .
C17 N3 C15 106.6(4) . .
C17 N3 Zn1 123.7(3) . .
C15 N3 Zn1 129.5(3) . .
C17 N4 C16 106.0(4) . .
C17 N4 C18 126.7(5) . .
C16 N4 C18 127.0(5) . .
C1 O2 Zn1 120.1(3) . 4_666
C2 O4 Zn1 111.5(2) . .
O4 Zn1 O2 108.12(12) . 4_565
O4 Zn1 N3 112.90(12) . .
O2 Zn1 N3 117.75(13) 4_565 .
O4 Zn1 N1 111.94(12) . 4_565
O2 Zn1 N1 94.93(13) 4_565 4_565
N3 Zn1 N1 109.93(14) . 4_565
C19 N1 C21 106.6(4) . .
C19 N1 Zn1 123.0(3) . 4_666
C21 N1 Zn1 130.4(4) . 4_666

loop_
_geom_bond_atom_site_label_1
_geom_bond_atom_site_label_2
_geom_bond_distance
_geom_bond_site_symmetry_2
C1 O1 1.239(5) .
C1 O2 1.265(5) .
C1 C5 1.501(5) .
C2 O3 1.225(4) .
C2 O4 1.294(4) .
C2 C3 1.506(5) .
C3 C4 1.388(5) .
C3 C8 1.390(5) .
C4 C5 1.391(5) .
C5 C6 1.387(5) .
C6 C7 1.406(5) .
C7 C8 1.393(5) .
C7 C9 1.482(5) .
C9 C10 1.381(5) .
C9 C14 1.395(5) .
C10 C11 1.385(6) .
C11 C12 1.381(5) .
C12 C13 1.378(5) .
C12 C12 1.503(7) 3_456
C13 C14 1.377(5) .
C15 C16 1.362(7) .
C15 N3 1.373(6) .
C16 N4 1.398(8) .
C17 N3 1.311(6) .
C17 N4 1.343(5) .
C18 N4 1.477(7) .
C18 C25 1.492(7) .
C19 N1 1.302(5) .
C19 N2 1.343(6) .
C20 C21 1.353(9) .
C20 N2 1.356(8) .
C21 N1 1.359(5) .
C22 N2 1.450(7) .
C22 C23 1.522(8) .
C23 C24 1.356(8) .
C23 C28 1.399(7) .
C24 C25 1.397(8) .
C25 C26 1.381(7) .
C26 C27 1.406(7) .
C27 C28 1.397(7) .
N3 Zn1 1.998(3) .
O2 Zn1 1.951(3) 4_666
O4 Zn1 1.946(2) .
Zn1 O2 1.951(3) 4_565
Zn1 N1 2.052(3) 4_565
N1 Zn1 2.052(3) 4_666
